data_7107550
loop_
_publ_author_name
'Drost, Christian'
'L\"onnecke, Peter'
'Sieler, Joachim'

_publ_section_title
;
 Stannylplumbylenes: bonding between tetravalent tin and divalent lead
;
_journal_coden_ASTM CHCOFS
_journal_issue 31
_journal_name_full
;
 Chemical Communications (Cambridge, United Kingdom)
;
_journal_page_first 3778
_journal_page_last 3780
_journal_paper_doi 10.1039/c2cc30687e
_journal_volume 48
_journal_year 2012
_chemical_formula_sum 'C24 H34 O4 Pb'
_chemical_formula_weight 593.70
_space_group_IT_number 9
_symmetry_cell_setting monoclinic
_symmetry_space_group_name_Hall 'C -2yc'
_symmetry_space_group_name_H-M 'C 1 c 1'
_atom_sites_solution_hydrogens geom
_atom_sites_solution_primary direct
_atom_sites_solution_secondary difmap
_audit_creation_method SHELXL-97
_cell_angle_alpha 90.00
_cell_angle_beta 93.68(3)
_cell_angle_gamma 90.00
_cell_formula_units_Z 4
_cell_length_a 14.645(3)
_cell_length_b 14.514(3)
_cell_length_c 11.599(2)
_cell_measurement_reflns_used 1204
_cell_measurement_temperature 223(2)
_cell_measurement_theta_max 25
_cell_measurement_theta_min 2
_cell_volume 2460.4(8)
_computing_cell_refinement 'SAINT (BRUKER AXS)'
_computing_data_collection 'SMART (BRUKER AXS)'
_computing_data_reduction 'SAINT (BRUKER AXS)'
_computing_molecular_graphics 'ORTEP for Windows (L.J. Farugia)'
_computing_publication_material 'WINGX (L.J.Farugia)'
_computing_structure_refinement 'SHELXL-97 (Sheldrick, 1997)'
_computing_structure_solution 'SHELXS-97 (Sheldrick, 1997)'
_diffrn_ambient_temperature 223(2)
_diffrn_measured_fraction_theta_full 0.994
_diffrn_measured_fraction_theta_max 0.994
_diffrn_measurement_device_type 'SMART CCD diffractometer (BRUKER AXS)'
_diffrn_measurement_method Omega-scans
_diffrn_radiation_monochromator graphite
_diffrn_radiation_source 'fine-focus sealed tube'
_diffrn_radiation_type MoK\a
_diffrn_radiation_wavelength 0.71073
_diffrn_reflns_av_R_equivalents 0.0530
_diffrn_reflns_av_sigmaI/netI 0.0429
_diffrn_reflns_limit_h_max 18
_diffrn_reflns_limit_h_min -11
_diffrn_reflns_limit_k_max 17
_diffrn_reflns_limit_k_min -15
_diffrn_reflns_limit_l_max 13
_diffrn_reflns_limit_l_min -14
_diffrn_reflns_number 6913
_diffrn_reflns_theta_full 26.04
_diffrn_reflns_theta_max 26.04
_diffrn_reflns_theta_min 1.98
_exptl_absorpt_coefficient_mu 6.881
_exptl_absorpt_correction_T_max 0.3399
_exptl_absorpt_correction_T_min 0.2320
_exptl_absorpt_correction_type empirical
_exptl_absorpt_process_details
;
G.M.Sheldrick (1996)SADABS. Program for Absorption Correction
;
_exptl_crystal_colour orange
_exptl_crystal_density_diffrn 1.603
_exptl_crystal_density_method 'not measured'
_exptl_crystal_description prism
_exptl_crystal_F_000 1168
_exptl_crystal_size_max 0.30
_exptl_crystal_size_mid 0.30
_exptl_crystal_size_min 0.20
_refine_diff_density_max 2.658
_refine_diff_density_min -1.061
_refine_diff_density_rms 0.147
_refine_ls_abs_structure_details 'Flack H D (1983), Acta Cryst. A39, 876-881'
_refine_ls_abs_structure_Flack 0.019(14)
_refine_ls_extinction_method none
_refine_ls_goodness_of_fit_ref 1.062
_refine_ls_hydrogen_treatment constr
_refine_ls_matrix_type full
_refine_ls_number_parameters 263
_refine_ls_number_reflns 3395
_refine_ls_number_restraints 2
_refine_ls_restrained_S_all 1.061
_refine_ls_R_factor_all 0.0457
_refine_ls_R_factor_gt 0.0383
_refine_ls_shift/su_max 0.000
_refine_ls_shift/su_mean 0.000
_refine_ls_structure_factor_coef Fsqd
_refine_ls_weighting_details 'calc w=1/[\s^2^(Fo^2^)+(0.0664P)^2^+0.3852P] where P=(Fo^2^+2Fc^2^)/3'
_refine_ls_weighting_scheme calc
_refine_ls_wR_factor_gt 0.0945
_refine_ls_wR_factor_ref 0.0996
_reflns_number_gt 3027
_reflns_number_total 3395
_reflns_threshold_expression >2sigma(I)
_cod_data_source_file c2cc30687e_2.txt
_cod_data_source_block c927
_cod_original_sg_symbol_H-M Cc
_cod_database_code 7107550

loop_
_symmetry_equiv_pos_as_xyz
'x, y, z'
'x, -y, z+1/2'
'x+1/2, y+1/2, z'
'x+1/2, -y+1/2, z+1/2'

loop_
_atom_site_label
_atom_site_type_symbol
_atom_site_fract_x
_atom_site_fract_y
_atom_site_fract_z
_atom_site_U_iso_or_equiv
_atom_site_adp_type
_atom_site_occupancy
_atom_site_symmetry_multiplicity
_atom_site_calc_flag
_atom_site_refinement_flags
Pb1 Pb 0.55557(5) 0.215665(19) 0.02532(5) 0.04661(13) Uani 1 1 d .
O1 O 0.5214(5) 0.0517(5) -0.1289(7) 0.0509(17) Uani 1 1 d .
O2 O 0.3637(5) 0.1803(5) 0.1640(6) 0.0496(16) Uani 1 1 d .
O3 O 0.5093(6) 0.3787(5) 0.1898(6) 0.0557(19) Uani 1 1 d .
O4 O 0.4245(6) 0.2865(5) -0.1817(7) 0.0544(19) Uani 1 1 d .
C1 C 0.4402(7) 0.1127(6) 0.0148(7) 0.039(2) Uani 1 1 d .
C2 C 0.4435(7) 0.0455(6) -0.0684(8) 0.041(2) Uani 1 1 d .
C3 C 0.3745(7) -0.0195(7) -0.0921(9) 0.048(2) Uani 1 1 d .
H3 H 0.3786 -0.0638 -0.1506 0.057 Uiso 1 1 calc R
C4 C 0.2998(8) -0.0153(7) -0.0251(10) 0.051(3) Uani 1 1 d .
H4 H 0.2522 -0.0581 -0.0380 0.062 Uiso 1 1 calc R
C5 C 0.2937(8) 0.0489(8) 0.0583(9) 0.052(3) Uani 1 1 d .
H5 H 0.2426 0.0493 0.1034 0.063 Uiso 1 1 calc R
C6 C 0.3620(7) 0.1139(6) 0.0780(8) 0.040(2) Uani 1 1 d .
C7 C 0.5437(9) -0.0230(8) -0.2056(10) 0.050(3) Uani 1 1 d .
H7 H 0.4885 -0.0384 -0.2556 0.060 Uiso 1 1 calc R
C8 C 0.5735(11) -0.1069(10) -0.1390(14) 0.079(4) Uani 1 1 d .
H8A H 0.5243 -0.1276 -0.0932 0.118 Uiso 1 1 calc R
H8B H 0.6269 -0.0924 -0.0884 0.118 Uiso 1 1 calc R
H8C H 0.5887 -0.1553 -0.1922 0.118 Uiso 1 1 calc R
C9 C 0.6153(10) 0.0134(11) -0.2797(12) 0.068(4) Uani 1 1 d .
H9A H 0.5920 0.0674 -0.3210 0.102 Uiso 1 1 calc R
H9B H 0.6309 -0.0335 -0.3346 0.102 Uiso 1 1 calc R
H9C H 0.6694 0.0299 -0.2315 0.102 Uiso 1 1 calc R
C10 C 0.2786(9) 0.2084(8) 0.2129(13) 0.046(3) Uani 1 1 d .
H10 H 0.2478 0.1529 0.2414 0.055 Uiso 1 1 calc R
C11 C 0.3026(12) 0.2703(10) 0.3127(14) 0.060(4) Uani 1 1 d .
H11A H 0.3436 0.2384 0.3682 0.090 Uiso 1 1 calc R
H11B H 0.2474 0.2877 0.3491 0.090 Uiso 1 1 calc R
H11C H 0.3325 0.3252 0.2857 0.090 Uiso 1 1 calc R
C12 C 0.2162(10) 0.2531(11) 0.1196(13) 0.071(3) Uani 1 1 d .
H12A H 0.2036 0.2098 0.0569 0.106 Uiso 1 1 calc R
H12B H 0.2458 0.3074 0.0906 0.106 Uiso 1 1 calc R
H12C H 0.1592 0.2708 0.1517 0.106 Uiso 1 1 calc R
C13 C 0.4589(7) 0.3380(7) 0.0024(9) 0.044(2) Uani 1 1 d .
C14 C 0.4530(8) 0.3989(7) 0.0946(9) 0.051(2) Uani 1 1 d .
C15 C 0.3890(10) 0.4690(7) 0.0858(10) 0.059(3) Uani 1 1 d .
H15 H 0.3841 0.5110 0.1468 0.071 Uiso 1 1 calc R
C16 C 0.3327(8) 0.4767(9) -0.0135(11) 0.055(3) Uani 1 1 d .
H16 H 0.2893 0.5245 -0.0193 0.066 Uiso 1 1 calc R
C17 C 0.3380(7) 0.4167(8) -0.1042(9) 0.052(3) Uani 1 1 d .
H17 H 0.2979 0.4216 -0.1704 0.062 Uiso 1 1 calc R
C18 C 0.4053(8) 0.3476(8) -0.0949(8) 0.051(2) Uani 1 1 d .
C19 C 0.5164(9) 0.4418(9) 0.2849(11) 0.055(3) Uani 1 1 d .
H19 H 0.4544 0.4642 0.2996 0.066 Uiso 1 1 calc R
C20 C 0.5529(9) 0.3878(10) 0.3875(10) 0.065(3) Uani 1 1 d .
H20A H 0.5125 0.3363 0.4000 0.098 Uiso 1 1 calc R
H20B H 0.5564 0.4272 0.4552 0.098 Uiso 1 1 calc R
H20C H 0.6135 0.3649 0.3738 0.098 Uiso 1 1 calc R
C21 C 0.5742(12) 0.5220(10) 0.2585(15) 0.071(5) Uani 1 1 d .
H21A H 0.5471 0.5540 0.1913 0.106 Uiso 1 1 calc R
H21B H 0.6349 0.5008 0.2428 0.106 Uiso 1 1 calc R
H21C H 0.5782 0.5635 0.3241 0.106 Uiso 1 1 calc R
C22 C 0.3583(13) 0.2684(9) -0.2758(13) 0.062(4) Uani 1 1 d .
H22 H 0.3356 0.3269 -0.3111 0.074 Uiso 1 1 calc R
C23 C 0.4096(18) 0.2128(11) -0.3624(12) 0.097(7) Uani 1 1 d .
H23A H 0.4594 0.2496 -0.3893 0.146 Uiso 1 1 calc R
H23B H 0.3681 0.1962 -0.4275 0.146 Uiso 1 1 calc R
H23C H 0.4342 0.1574 -0.3255 0.146 Uiso 1 1 calc R
C24 C 0.2794(13) 0.2132(10) -0.2310(17) 0.069(4) Uani 1 1 d .
H24A H 0.2481 0.2502 -0.1761 0.104 Uiso 1 1 calc R
H24B H 0.3030 0.1577 -0.1933 0.104 Uiso 1 1 calc R
H24C H 0.2367 0.1967 -0.2951 0.104 Uiso 1 1 calc R

loop_
_atom_site_aniso_label
_atom_site_aniso_U_11
_atom_site_aniso_U_22
_atom_site_aniso_U_33
_atom_site_aniso_U_23
_atom_site_aniso_U_13
_atom_site_aniso_U_12
Pb1 0.03576(19) 0.04742(17) 0.05654(19) -0.0064(3) 0.00207(12) -0.0024(3)
O1 0.044(4) 0.041(4) 0.070(4) -0.011(3) 0.014(3) -0.004(3)
O2 0.043(4) 0.051(4) 0.055(4) -0.006(3) 0.004(3) 0.001(3)
O3 0.063(5) 0.051(4) 0.053(4) -0.003(3) -0.002(4) 0.012(3)
O4 0.051(5) 0.070(5) 0.043(4) -0.006(3) 0.007(3) -0.013(3)
C1 0.036(5) 0.047(5) 0.034(4) 0.002(4) -0.002(4) 0.006(4)
C2 0.040(5) 0.039(5) 0.043(5) 0.001(4) 0.001(4) -0.004(4)
C3 0.044(6) 0.044(5) 0.055(5) -0.005(4) 0.002(4) -0.010(4)
C4 0.043(7) 0.045(5) 0.066(7) 0.000(5) 0.000(5) -0.013(5)
C5 0.046(6) 0.054(7) 0.058(6) 0.012(5) 0.017(5) 0.000(5)
C6 0.041(6) 0.034(4) 0.043(5) 0.000(4) -0.008(4) 0.009(4)
C7 0.046(8) 0.051(7) 0.054(8) -0.013(5) -0.002(6) 0.001(6)
C8 0.080(10) 0.058(7) 0.099(10) -0.010(7) 0.011(8) 0.017(7)
C9 0.062(10) 0.071(8) 0.074(8) -0.003(7) 0.017(7) 0.009(7)
C10 0.028(7) 0.055(7) 0.055(7) 0.005(5) 0.009(5) -0.002(4)
C11 0.045(9) 0.077(10) 0.058(8) 0.007(7) 0.009(8) 0.003(7)
C12 0.062(9) 0.071(7) 0.078(8) 0.000(7) -0.006(7) 0.018(7)
C13 0.035(5) 0.045(5) 0.053(5) -0.001(4) 0.007(4) -0.004(4)
C14 0.067(7) 0.038(5) 0.048(5) 0.003(4) 0.005(5) -0.001(5)
C15 0.079(10) 0.038(5) 0.062(7) -0.003(5) 0.015(6) 0.007(5)
C16 0.041(7) 0.058(7) 0.067(7) 0.011(6) 0.012(5) 0.000(5)
C17 0.043(6) 0.062(6) 0.050(5) 0.018(5) 0.002(5) -0.004(5)
C18 0.053(7) 0.059(6) 0.043(5) 0.004(5) 0.011(4) -0.015(5)
C19 0.036(7) 0.075(9) 0.053(6) -0.032(7) 0.001(5) 0.003(6)
C20 0.058(8) 0.083(8) 0.056(6) -0.008(6) 0.008(5) 0.007(6)
C21 0.072(13) 0.062(11) 0.078(10) -0.021(9) 0.000(8) -0.009(7)
C22 0.079(11) 0.054(7) 0.049(7) 0.022(6) -0.015(7) -0.018(6)
C23 0.15(2) 0.099(12) 0.042(6) -0.010(7) 0.000(9) -0.018(10)
C24 0.061(10) 0.072(9) 0.073(10) 0.022(7) -0.012(9) -0.016(6)

loop_
_atom_type_symbol
_atom_type_description
_atom_type_scat_dispersion_real
_atom_type_scat_dispersion_imag
_atom_type_scat_source
C C 0.0033 0.0016 'International Tables Vol C Tables 4.2.6.8 and 6.1.1.4'
H H 0.0000 0.0000 'International Tables Vol C Tables 4.2.6.8 and 6.1.1.4'
O O 0.0106 0.0060 'International Tables Vol C Tables 4.2.6.8 and 6.1.1.4'
Pb Pb -3.3944 10.1111 'International Tables Vol C Tables 4.2.6.8 and 6.1.1.4'

loop_
_geom_angle_atom_site_label_1
_geom_angle_atom_site_label_2
_geom_angle_atom_site_label_3
_geom_angle
C1 Pb1 C13 93.0(3)
C2 O1 C7 119.3(8)
C6 O2 C10 119.8(9)
C14 O3 C19 119.6(8)
C18 O4 C22 120.8(11)
C2 C1 C6 116.3(9)
C2 C1 Pb1 116.7(7)
C6 C1 Pb1 126.8(7)
C1 C2 O1 112.2(8)
C1 C2 C3 124.1(10)
O1 C2 C3 123.6(9)
C4 C3 C2 116.6(10)
C4 C3 H3 121.7
C2 C3 H3 121.7
C5 C4 C3 121.7(10)
C5 C4 H4 119.2
C3 C4 H4 119.2
C4 C5 C6 120.5(11)
C4 C5 H5 119.7
C6 C5 H5 119.7
C5 C6 O2 124.9(10)
C5 C6 C1 120.9(9)
O2 C6 C1 114.1(8)
O1 C7 C8 111.3(10)
O1 C7 C9 106.4(9)
C8 C7 C9 113.2(13)
O1 C7 H7 108.6
C8 C7 H7 108.6
C9 C7 H7 108.6
C7 C8 H8A 109.5
C7 C8 H8B 109.5
H8A C8 H8B 109.5
C7 C8 H8C 109.5
H8A C8 H8C 109.5
H8B C8 H8C 109.5
C7 C9 H9A 109.5
C7 C9 H9B 109.5
H9A C9 H9B 109.5
C7 C9 H9C 109.5
H9A C9 H9C 109.5
H9B C9 H9C 109.5
O2 C10 C11 107.7(13)
O2 C10 C12 109.5(12)
C11 C10 C12 113.4(10)
O2 C10 H10 108.7
C11 C10 H10 108.7
C12 C10 H10 108.7
C10 C11 H11A 109.5
C10 C11 H11B 109.5
H11A C11 H11B 109.5
C10 C11 H11C 109.5
H11A C11 H11C 109.5
H11B C11 H11C 109.5
C10 C12 H12A 109.5
C10 C12 H12B 109.5
H12A C12 H12B 109.5
C10 C12 H12C 109.5
H12A C12 H12C 109.5
H12B C12 H12C 109.5
C18 C13 C14 121.2(10)
C18 C13 Pb1 120.4(8)
C14 C13 Pb1 118.3(7)
O3 C14 C15 126.1(10)
O3 C14 C13 114.8(9)
C15 C14 C13 119.0(10)
C16 C15 C14 119.2(11)
C16 C15 H15 120.4
C14 C15 H15 120.4
C17 C16 C15 122.0(11)
C17 C16 H16 119.0
C15 C16 H16 119.0
C16 C17 C18 118.0(10)
C16 C17 H17 121.0
C18 C17 H17 121.0
C13 C18 O4 114.3(10)
C13 C18 C17 120.5(10)
O4 C18 C17 125.1(9)
O3 C19 C21 111.0(10)
O3 C19 C20 106.4(10)
C21 C19 C20 113.4(11)
O3 C19 H19 108.7
C21 C19 H19 108.7
C20 C19 H19 108.7
C19 C20 H20A 109.5
C19 C20 H20B 109.5
H20A C20 H20B 109.5
C19 C20 H20C 109.5
H20A C20 H20C 109.5
H20B C20 H20C 109.5
C19 C21 H21A 109.5
C19 C21 H21B 109.5
H21A C21 H21B 109.5
C19 C21 H21C 109.5
H21A C21 H21C 109.5
H21B C21 H21C 109.5
O4 C22 C23 105.1(15)
O4 C22 C24 109.0(13)
C23 C22 C24 111.3(14)
O4 C22 H22 110.4
C23 C22 H22 110.4
C24 C22 H22 110.4
C22 C23 H23A 109.5
C22 C23 H23B 109.5
H23A C23 H23B 109.5
C22 C23 H23C 109.5
H23A C23 H23C 109.5
H23B C23 H23C 109.5
C22 C24 H24A 109.5
C22 C24 H24B 109.5
H24A C24 H24B 109.5
C22 C24 H24C 109.5
H24A C24 H24C 109.5
H24B C24 H24C 109.5

loop_
_geom_bond_atom_site_label_1
_geom_bond_atom_site_label_2
_geom_bond_distance
Pb1 C1 2.253(10)
Pb1 C13 2.276(10)
O1 C2 1.380(12)
O1 C7 1.453(14)
O2 C6 1.386(11)
O2 C10 1.461(17)
O3 C14 1.367(12)
O3 C19 1.433(14)
O4 C18 1.383(14)
O4 C22 1.436(16)
C1 C2 1.375(13)
C1 C6 1.398(15)
C2 C3 1.397(14)
C3 C4 1.383(17)
C3 H3 0.9400
C4 C5 1.350(16)
C4 H4 0.9400
C5 C6 1.384(15)
C5 H5 0.9400
C7 C8 1.492(18)
C7 C9 1.49(2)
C7 H7 0.9900
C8 H8A 0.9700
C8 H8B 0.9700
C8 H8C 0.9700
C9 H9A 0.9700
C9 H9B 0.9700
C9 H9C 0.9700
C10 C11 1.49(2)
C10 C12 1.517(18)
C10 H10 0.9900
C11 H11A 0.9700
C11 H11B 0.9700
C11 H11C 0.9700
C12 H12A 0.9700
C12 H12B 0.9700
C12 H12C 0.9700
C13 C18 1.340(14)
C13 C14 1.395(14)
C14 C15 1.383(16)
C15 C16 1.377(17)
C15 H15 0.9400
C16 C17 1.372(18)
C16 H16 0.9400
C17 C18 1.405(17)
C17 H17 0.9400
C19 C21 1.48(2)
C19 C20 1.495(18)
C19 H19 0.9900
C20 H20A 0.9700
C20 H20B 0.9700
C20 H20C 0.9700
C21 H21A 0.9700
C21 H21B 0.9700
C21 H21C 0.9700
C22 C23 1.52(3)
C22 C24 1.53(2)
C22 H22 0.9900
C23 H23A 0.9700
C23 H23B 0.9700
C23 H23C 0.9700
C24 H24A 0.9700
C24 H24B 0.9700
C24 H24C 0.9700
